data_4333367
loop_
_publ_author_name
'Przychodze\'n, Pawe\/l'
'Pe\/lka, Robert'
'Lewi\'nski, Krzysztof'
'Supel, Justyna'
'Rams, Micha\/l'
'Tomala, Krzysztof'
'Sieklucka, Barbara'

_publ_section_title
;
 Tuning of Magnetic Properties of Polynuclear
 Lanthanide(III)&#x2212;Octacyanotungstate(V) Systems:&#x00A0;
 Determination of Ligand-Field Parameters and Exchange Interaction
;
_journal_issue 21
_journal_name_full 'Inorganic Chemistry'
_journal_page_first 8924
_journal_page_last 8938
_journal_paper_doi 10.1021/ic700795q
_journal_volume 46
_journal_year 2007
_chemical_formula_moiety '(C35 H39 N15 O4 Dy W), (C2 H6 O), 6(H2 O)'
_chemical_formula_sum 'C37 H57 Dy N15 O11 W'
_chemical_formula_weight 1234.33
_chemical_name_systematic
; 
 ? 
;
_space_group_IT_number 14
_symmetry_cell_setting monoclinic
_symmetry_space_group_name_Hall '-P 2yn'
_symmetry_space_group_name_H-M 'P 1 21/n 1'
_atom_sites_solution_hydrogens geom
_atom_sites_solution_primary direct
_atom_sites_solution_secondary difmap
_audit_creation_method SHELXL-97
_cell_angle_alpha 90.00
_cell_angle_beta 91.538(1)
_cell_angle_gamma 90.00
_cell_formula_units_Z 4
_cell_length_a 14.4080(2)
_cell_length_b 23.7100(3)
_cell_length_c 14.6670(2)
_cell_measurement_temperature 293(2)
_cell_volume 5008.64(12)
_computing_cell_refinement 'DENZO-SMN (Otwinowski & Minor, 1997)'
_computing_data_collection 'COLLECT (Nonius BV, 1997-2000)'
_computing_data_reduction 'DENZO-SMN (Otwinowski & Minor, 1997)'
_computing_structure_refinement 'SHELXL-97 (Sheldrick, 1997)'
_computing_structure_solution 'SIR92 (Altomare et al., 1994)'
_diffrn_ambient_temperature 293(2)
_diffrn_measured_fraction_theta_full 0.971
_diffrn_measured_fraction_theta_max 0.971
_diffrn_measurement_device_type 'Nonius KappaCCD'
_diffrn_measurement_method '\f and \w scans with the \k offsets'
_diffrn_radiation_monochromator graphite
_diffrn_radiation_source 'fine-focus sealed tube'
_diffrn_radiation_type MoK\a
_diffrn_radiation_wavelength 0.71070
_diffrn_reflns_av_R_equivalents 0.0181
_diffrn_reflns_av_sigmaI/netI 0.0362
_diffrn_reflns_limit_h_max 18
_diffrn_reflns_limit_h_min 0
_diffrn_reflns_limit_k_max 27
_diffrn_reflns_limit_k_min -30
_diffrn_reflns_limit_l_max 18
_diffrn_reflns_limit_l_min -18
_diffrn_reflns_number 19358
_diffrn_reflns_theta_full 27.31
_diffrn_reflns_theta_max 27.31
_diffrn_reflns_theta_min 2.22
_exptl_absorpt_coefficient_mu 3.842
_exptl_absorpt_correction_T_max 0.6556
_exptl_absorpt_correction_T_min 0.2952
_exptl_absorpt_correction_type multi-scan
_exptl_absorpt_process_details 'DENZO-SMN; Otwinowski & Minor, 1997'
_exptl_crystal_colour yellow
_exptl_crystal_density_diffrn 1.637
_exptl_crystal_density_method 'not measured'
_exptl_crystal_description prism
_exptl_crystal_F_000 2448
_exptl_crystal_size_max 0.42
_exptl_crystal_size_mid 0.27
_exptl_crystal_size_min 0.12
_refine_diff_density_max 1.087
_refine_diff_density_min -1.078
_refine_diff_density_rms 0.122
_refine_ls_extinction_coef 0.00065(4)
_refine_ls_extinction_expression Fc^*^=kFc[1+0.001xFc^2^\l^3^/sin(2\q)]^-1/4^
_refine_ls_extinction_method SHELXL
_refine_ls_goodness_of_fit_ref 1.076
_refine_ls_hydrogen_treatment constr
_refine_ls_matrix_type full
_refine_ls_number_parameters 596
_refine_ls_number_reflns 10963
_refine_ls_number_restraints 7
_refine_ls_restrained_S_all 1.076
_refine_ls_R_factor_all 0.0337
_refine_ls_R_factor_gt 0.0291
_refine_ls_shift/su_max 0.004
_refine_ls_shift/su_mean 0.000
_refine_ls_structure_factor_coef Fsqd
_refine_ls_weighting_details 'calc w=1/[\s^2^(Fo^2^)+(0.0115P)^2^+20.5668P] where P=(Fo^2^+2Fc^2^)/3'
_refine_ls_weighting_scheme calc
_refine_ls_wR_factor_gt 0.0659
_refine_ls_wR_factor_ref 0.0678
_reflns_number_gt 10029
_reflns_number_total 10963
_reflns_threshold_expression >2sigma(I)
_cod_data_source_file ic700795qsup1.cif
_cod_data_source_block pp24
_cod_depositor_comments
;
The following automatic conversions were performed:
'_atom_site_symetry_multiplicity' tag replaced with
'_atom_site_symmetry_multiplicity'.

Automatic conversion script
Id: cif_correct_tags 1440 2010-10-19 06:21:57Z saulius 
;
_cod_original_sg_symbol_H-M 'P 21/n'
_cod_database_code 4333367

loop_
_symmetry_equiv_pos_as_xyz
'x, y, z'
'-x+1/2, y+1/2, -z+1/2'
'-x, -y, -z'
'x-1/2, -y-1/2, z-1/2'

loop_
_atom_site_label
_atom_site_type_symbol
_atom_site_fract_x
_atom_site_fract_y
_atom_site_fract_z
_atom_site_U_iso_or_equiv
_atom_site_adp_type
_atom_site_occupancy
_atom_site_symmetry_multiplicity
_atom_site_calc_flag
_atom_site_refinement_flags
_atom_site_disorder_assembly
_atom_site_disorder_group
W1 W 0.402063(10) 0.771969(6) 0.338881(9) 0.01119(5) Uani 1 1 d . . .
C1 C 0.4698(2) 0.80838(16) 0.4592(2) 0.0141(7) Uani 1 1 d . . .
N1 N 0.5065(2) 0.82528(13) 0.5248(2) 0.0165(6) Uani 1 1 d . . .
C2 C 0.2923(3) 0.82276(17) 0.4013(2) 0.0185(8) Uani 1 1 d . . .
N2 N 0.2336(3) 0.84906(15) 0.4335(2) 0.0265(8) Uani 1 1 d . . .
C3 C 0.3491(3) 0.72032(16) 0.4501(3) 0.0172(8) Uani 1 1 d . . .
N3 N 0.3211(2) 0.69447(15) 0.5101(2) 0.0244(7) Uani 1 1 d . . .
C4 C 0.3598(3) 0.83847(18) 0.2429(3) 0.0208(8) Uani 1 1 d . . .
N4 N 0.3362(3) 0.87309(17) 0.1918(3) 0.0310(9) Uani 1 1 d . . .
C5 C 0.2745(3) 0.73419(16) 0.2853(2) 0.0162(7) Uani 1 1 d . . .
N5 N 0.2084(2) 0.71207(14) 0.2554(2) 0.0189(7) Uani 1 1 d . . .
C6 C 0.4308(3) 0.73133(16) 0.2098(2) 0.0162(7) Uani 1 1 d . . .
N6 N 0.4438(2) 0.70810(16) 0.1417(2) 0.0243(8) Uani 1 1 d . . .
C7 C 0.5057(3) 0.70563(17) 0.3695(3) 0.0194(8) Uani 1 1 d . . .
N7 N 0.5598(3) 0.67056(17) 0.3861(3) 0.0298(8) Uani 1 1 d . . .
C8 C 0.5337(3) 0.80937(16) 0.2956(2) 0.0161(7) Uani 1 1 d . . .
N8 N 0.6036(2) 0.82860(15) 0.2722(2) 0.0242(8) Uani 1 1 d . . .
Dy Dy 0.585172(11) 0.847674(7) 0.677760(11) 0.01119(5) Uani 1 1 d . . .
N11 N 0.5462(2) 0.83987(14) 0.8462(2) 0.0167(6) Uani 1 1 d . . .
N12 N 0.5328(2) 0.93919(13) 0.7543(2) 0.0167(6) Uani 1 1 d . . .
N13 N 0.5902(2) 0.93656(14) 0.5778(2) 0.0176(7) Uani 1 1 d . . .
C11 C 0.5607(3) 0.79128(18) 0.8934(3) 0.0201(8) Uani 1 1 d . . .
H11 H 0.5870 0.7609 0.8634 0.024 Uiso 1 1 calc R . .
C12 C 0.5383(3) 0.7847(2) 0.9843(3) 0.0277(9) Uani 1 1 d . . .
H12 H 0.5498 0.7508 1.0145 0.033 Uiso 1 1 calc R . .
C13 C 0.4984(4) 0.8298(2) 1.0289(3) 0.0406(13) Uani 1 1 d . . .
H13 H 0.4828 0.8266 1.0898 0.049 Uiso 1 1 calc R . .
C14 C 0.4819(4) 0.8800(2) 0.9815(3) 0.0359(11) Uani 1 1 d . . .
H14 H 0.4550 0.9105 1.0105 0.043 Uiso 1 1 calc R . .
C15 C 0.5060(3) 0.88398(17) 0.8900(3) 0.0211(8) Uani 1 1 d . . .
C16 C 0.4920(3) 0.93743(17) 0.8370(3) 0.0205(8) Uani 1 1 d . . .
C17 C 0.4405(3) 0.98329(19) 0.8705(3) 0.0309(10) Uani 1 1 d . . .
H17 H 0.4111 0.9805 0.9260 0.037 Uiso 1 1 calc R . .
C18 C 0.4344(4) 1.03236(19) 0.8199(3) 0.0322(10) Uani 1 1 d . . .
H18 H 0.4005 1.0629 0.8408 0.039 Uiso 1 1 calc R . .
C19 C 0.4795(3) 1.03564(18) 0.7371(3) 0.0278(9) Uani 1 1 d . . .
H19 H 0.4777 1.0687 0.7030 0.033 Uiso 1 1 calc R . .
C20 C 0.5277(3) 0.98821(17) 0.7059(3) 0.0205(8) Uani 1 1 d . . .
C21 C 0.5744(3) 0.98822(16) 0.6161(3) 0.0185(8) Uani 1 1 d . . .
C22 C 0.6007(3) 1.03833(18) 0.5735(3) 0.0265(9) Uani 1 1 d . . .
H22 H 0.5892 1.0729 0.6010 0.032 Uiso 1 1 calc R . .
C23 C 0.6439(3) 1.03645(19) 0.4905(3) 0.0310(10) Uani 1 1 d . . .
H23 H 0.6620 1.0695 0.4618 0.037 Uiso 1 1 calc R . .
C24 C 0.6597(3) 0.98405(19) 0.4507(3) 0.0267(9) Uani 1 1 d . . .
H24 H 0.6886 0.9815 0.3949 0.032 Uiso 1 1 calc R . .
C25 C 0.6312(3) 0.93510(18) 0.4962(3) 0.0221(8) Uani 1 1 d . . .
H25 H 0.6411 0.9003 0.4689 0.027 Uiso 1 1 calc R . .
O31 O 0.41874(18) 0.85566(11) 0.68852(18) 0.0180(6) Uani 1 1 d . . .
C32 C 0.3506(3) 0.82479(16) 0.6654(3) 0.0180(8) Uani 1 1 d . . .
H32 H 0.3628 0.7900 0.6390 0.022 Uiso 1 1 calc R . .
N33 N 0.2619(2) 0.83921(14) 0.6767(2) 0.0195(7) Uani 1 1 d . . .
C34 C 0.1842(3) 0.8018(2) 0.6483(3) 0.0287(10) Uani 1 1 d . . .
H34A H 0.1263 0.8195 0.6623 0.043 Uiso 1 1 calc R . .
H34B H 0.1895 0.7666 0.6804 0.043 Uiso 1 1 calc R . .
H34C H 0.1863 0.7951 0.5839 0.043 Uiso 1 1 calc R . .
C35 C 0.2357(3) 0.8940(2) 0.7161(4) 0.0402(12) Uani 1 1 d . . .
H35A H 0.1693 0.8964 0.7188 0.060 Uiso 1 1 calc R . .
H35B H 0.2582 0.9239 0.6786 0.060 Uiso 1 1 calc R . .
H35C H 0.2625 0.8974 0.7764 0.060 Uiso 1 1 calc R . .
O41 O 0.53284(19) 0.75183(11) 0.68546(18) 0.0195(6) Uani 1 1 d . . .
C42 C 0.5268(3) 0.70838(17) 0.6370(3) 0.0179(8) Uani 1 1 d . . .
H42 H 0.5242 0.7134 0.5741 0.021 Uiso 1 1 calc R . .
N43 N 0.5237(3) 0.65613(14) 0.6675(2) 0.0234(7) Uani 1 1 d . . .
C44 C 0.5276(5) 0.6443(2) 0.7652(3) 0.0520(16) Uani 1 1 d . . .
H44A H 0.5243 0.6043 0.7749 0.078 Uiso 1 1 calc R . .
H44B H 0.4762 0.6623 0.7938 0.078 Uiso 1 1 calc R . .
H44C H 0.5847 0.6585 0.7913 0.078 Uiso 1 1 calc R . .
C45 C 0.5159(4) 0.60673(19) 0.6058(3) 0.0382(12) Uani 1 1 d . . .
H45A H 0.5146 0.5728 0.6414 0.057 Uiso 1 1 calc R . .
H45B H 0.5683 0.6058 0.5668 0.057 Uiso 1 1 calc R . .
H45C H 0.4598 0.6096 0.5693 0.057 Uiso 1 1 calc R . .
O51 O 0.69899(18) 0.81934(12) 0.57118(18) 0.0202(6) Uani 1 1 d D . .
C52A C 0.7172(4) 0.7806(3) 0.5187(5) 0.0295(16) Uani 0.704(8) 1 d PD A 1
H52 H 0.6870 0.7463 0.5255 0.035 Uiso 1 1 calc R A 1
N53A N 0.7791(4) 0.7858(3) 0.4519(4) 0.0316(15) Uani 0.704(8) 1 d PD A 1
C54A C 0.8380(5) 0.8368(3) 0.4428(5) 0.042(2) Uani 0.704(8) 1 d PD A 1
C52B C 0.7324(12) 0.8080(7) 0.4961(14) 0.045(5) Uiso 0.296(8) 1 d PD A 2
N53B N 0.7601(8) 0.7547(5) 0.4692(7) 0.016(3) Uiso 0.296(8) 1 d PD A 2
C54B C 0.7500(15) 0.7070(8) 0.5305(14) 0.058(6) Uiso 0.296(8) 1 d PD A 2
C55 C 0.7916(4) 0.7430(3) 0.3812(4) 0.0605(19) Uani 1 1 d D . .
O61 O 0.71734(18) 0.90556(12) 0.71762(19) 0.0218(6) Uani 1 1 d . . .
C62 C 0.8035(3) 0.9028(2) 0.7247(4) 0.0455(15) Uani 1 1 d . A .
H62 H 0.8279 0.8683 0.7436 0.055 Uiso 1 1 calc R . .
N63 N 0.8641(3) 0.9426(2) 0.7088(3) 0.0393(10) Uani 1 1 d . . .
C64 C 0.9657(4) 0.9354(3) 0.7193(7) 0.090(3) Uani 1 1 d . A .
H64A H 0.9961 0.9699 0.7034 0.134 Uiso 1 1 calc R . .
H64B H 0.9856 0.9056 0.6800 0.134 Uiso 1 1 calc R . .
H64C H 0.9813 0.9259 0.7815 0.134 Uiso 1 1 calc R . .
C65 C 0.8352(6) 0.9941(5) 0.6700(10) 0.176(8) Uani 1 1 d . A .
H65A H 0.8880 1.0183 0.6635 0.264 Uiso 1 1 calc R . .
H65B H 0.7914 1.0118 0.7090 0.264 Uiso 1 1 calc R . .
H65C H 0.8065 0.9873 0.6112 0.264 Uiso 1 1 calc R . .
O71 O 0.7200(3) 1.04615(16) 0.9472(3) 0.0491(10) Uani 1 1 d . . .
H71 H 0.7548 1.0469 0.9924 0.074 Uiso 1 1 calc R . .
C72 C 0.7317(7) 0.9954(3) 0.9011(5) 0.083(3) Uani 1 1 d . . .
H72A H 0.7857 0.9991 0.8635 0.100 Uiso 1 1 calc R . .
H72B H 0.6783 0.9901 0.8602 0.100 Uiso 1 1 calc R . .
C73 C 0.7431(6) 0.9440(3) 0.9564(5) 0.074(2) Uani 1 1 d . . .
H73A H 0.7488 0.9120 0.9169 0.111 Uiso 1 1 calc R . .
H73B H 0.6899 0.9393 0.9937 0.111 Uiso 1 1 calc R . .
H73C H 0.7979 0.9473 0.9946 0.111 Uiso 1 1 calc R . .
O1 O 0.2243(3) 1.13684(15) 0.8179(2) 0.0411(9) Uani 1 1 d . . .
O2 O 0.1707(3) 1.02796(16) 0.7621(3) 0.0486(10) Uani 1 1 d . . .
O3 O 0.8585(3) 1.05148(17) 0.0912(3) 0.0489(10) Uani 1 1 d . . .
O4 O 0.0968(4) 1.0318(2) 0.5834(3) 0.0779(16) Uani 1 1 d . . .
O5 O 0.9119(4) 1.0757(2) 0.4944(4) 0.0851(17) Uani 1 1 d . . .
O6B O 0.9470(8) 0.8681(5) 0.4807(8) 0.040(3) Uiso 0.296(8) 1 d P . .

loop_
_atom_site_aniso_label
_atom_site_aniso_U_11
_atom_site_aniso_U_22
_atom_site_aniso_U_33
_atom_site_aniso_U_23
_atom_site_aniso_U_13
_atom_site_aniso_U_12
W1 0.01243(8) 0.01242(8) 0.00868(7) 0.00045(5) -0.00047(5) -0.00230(5)
C1 0.0135(17) 0.0174(18) 0.0113(16) 0.0011(14) -0.0007(13) -0.0020(14)
N1 0.0167(15) 0.0147(16) 0.0180(16) 0.0015(12) 0.0001(13) -0.0024(12)
C2 0.0198(19) 0.022(2) 0.0134(17) -0.0001(15) -0.0025(15) -0.0003(16)
N2 0.032(2) 0.0254(19) 0.0224(18) -0.0035(15) 0.0028(15) 0.0034(16)
C3 0.0186(19) 0.0186(19) 0.0145(17) 0.0027(15) -0.0015(15) -0.0026(15)
N3 0.0237(18) 0.0260(19) 0.0237(18) 0.0055(15) 0.0037(14) -0.0014(15)
C4 0.022(2) 0.024(2) 0.0170(18) 0.0023(16) 0.0020(15) 0.0022(16)
N4 0.034(2) 0.031(2) 0.0281(19) 0.0094(17) 0.0008(16) 0.0058(17)
C5 0.0171(19) 0.022(2) 0.0099(16) -0.0011(14) 0.0028(14) -0.0024(15)
N5 0.0162(16) 0.0255(18) 0.0153(15) -0.0037(13) 0.0032(13) 0.0003(14)
C6 0.0143(18) 0.022(2) 0.0119(17) 0.0006(14) -0.0001(14) -0.0029(15)
N6 0.0223(18) 0.030(2) 0.0205(17) -0.0029(15) 0.0041(14) -0.0044(15)
C7 0.024(2) 0.022(2) 0.0128(17) 0.0013(15) 0.0043(15) 0.0007(17)
N7 0.032(2) 0.031(2) 0.0265(19) 0.0072(16) 0.0060(16) 0.0122(17)
C8 0.0184(19) 0.0155(18) 0.0145(17) 0.0007(14) 0.0007(14) 0.0004(15)
N8 0.0231(18) 0.0220(18) 0.0277(18) -0.0011(15) 0.0071(15) -0.0033(15)
Dy 0.01191(9) 0.01208(9) 0.00951(8) -0.00007(6) -0.00080(6) -0.00068(6)
N11 0.0160(15) 0.0198(17) 0.0143(15) 0.0003(12) 0.0007(12) 0.0006(13)
N12 0.0197(16) 0.0160(16) 0.0144(15) -0.0018(12) -0.0020(12) -0.0019(13)
N13 0.0201(16) 0.0164(16) 0.0161(15) 0.0016(12) -0.0023(13) -0.0018(13)
C11 0.0177(19) 0.026(2) 0.0170(18) 0.0053(16) 0.0011(15) 0.0014(16)
C12 0.031(2) 0.033(2) 0.019(2) 0.0092(18) 0.0053(17) 0.0030(19)
C13 0.064(4) 0.043(3) 0.015(2) 0.007(2) 0.015(2) 0.004(3)
C14 0.060(3) 0.029(3) 0.019(2) 0.0012(18) 0.013(2) 0.008(2)
C15 0.026(2) 0.022(2) 0.0152(18) -0.0031(15) 0.0029(15) -0.0011(17)
C16 0.024(2) 0.021(2) 0.0162(18) -0.0045(15) -0.0001(15) -0.0007(16)
C17 0.044(3) 0.026(2) 0.022(2) -0.0087(18) 0.0060(19) 0.007(2)
C18 0.043(3) 0.025(2) 0.029(2) -0.0103(18) -0.002(2) 0.011(2)
C19 0.041(3) 0.018(2) 0.024(2) -0.0039(17) -0.0063(19) 0.0030(18)
C20 0.025(2) 0.0159(19) 0.0199(19) -0.0014(15) -0.0060(16) -0.0018(16)
C21 0.0210(19) 0.0141(18) 0.0199(18) 0.0019(15) -0.0074(15) -0.0017(15)
C22 0.035(2) 0.017(2) 0.027(2) 0.0057(17) -0.0042(19) -0.0045(17)
C23 0.040(3) 0.024(2) 0.028(2) 0.0127(18) -0.004(2) -0.0102(19)
C24 0.029(2) 0.032(2) 0.0195(19) 0.0076(17) -0.0008(17) -0.0087(19)
C25 0.023(2) 0.024(2) 0.0199(19) 0.0015(16) 0.0000(16) -0.0028(16)
O31 0.0133(13) 0.0199(14) 0.0207(13) -0.0022(11) -0.0008(11) -0.0013(11)
C32 0.0204(19) 0.0154(19) 0.0183(18) 0.0021(15) 0.0017(15) 0.0023(15)
N33 0.0147(16) 0.0226(18) 0.0212(16) 0.0002(14) 0.0028(13) -0.0036(13)
C34 0.019(2) 0.033(2) 0.034(2) 0.0005(19) 0.0030(18) -0.0119(18)
C35 0.024(2) 0.040(3) 0.057(3) -0.020(2) 0.011(2) 0.001(2)
O41 0.0239(14) 0.0160(14) 0.0185(13) 0.0005(11) -0.0036(11) -0.0042(11)
C42 0.0160(18) 0.020(2) 0.0173(18) 0.0031(15) -0.0032(15) 0.0014(15)
N43 0.034(2) 0.0149(17) 0.0212(17) 0.0030(13) 0.0010(15) -0.0014(14)
C44 0.104(5) 0.027(3) 0.025(2) 0.007(2) -0.006(3) -0.016(3)
C45 0.064(3) 0.019(2) 0.032(2) -0.0015(19) 0.008(2) -0.004(2)
O51 0.0173(13) 0.0283(16) 0.0151(13) 0.0013(11) 0.0017(11) 0.0042(11)
C52A 0.019(3) 0.031(4) 0.039(4) -0.018(3) 0.006(3) -0.005(3)
N53A 0.021(3) 0.045(4) 0.029(3) -0.017(3) -0.003(2) 0.010(3)
C54A 0.042(4) 0.049(5) 0.037(4) 0.015(3) 0.012(3) 0.003(4)
C55 0.040(3) 0.088(5) 0.052(4) -0.039(4) -0.002(3) 0.017(3)
O61 0.0158(13) 0.0244(15) 0.0249(14) -0.0050(12) -0.0039(11) -0.0056(11)
C62 0.022(2) 0.024(3) 0.091(4) -0.021(3) 0.010(3) -0.0039(19)
N63 0.029(2) 0.048(3) 0.041(2) -0.004(2) -0.0006(18) -0.0182(19)
C64 0.030(3) 0.062(5) 0.177(10) -0.011(5) 0.019(5) -0.013(3)
C65 0.062(5) 0.138(9) 0.323(18) 0.171(12) -0.083(8) -0.057(6)
O71 0.077(3) 0.037(2) 0.032(2) -0.0041(16) -0.0133(19) 0.011(2)
C72 0.139(8) 0.059(5) 0.050(4) -0.010(3) -0.032(4) 0.006(5)
C73 0.104(6) 0.058(4) 0.059(4) 0.020(3) 0.001(4) 0.028(4)
O1 0.046(2) 0.040(2) 0.0382(19) -0.0211(16) 0.0215(16) -0.0221(16)
O2 0.074(3) 0.035(2) 0.037(2) -0.0100(16) -0.0058(19) -0.0074(19)
O3 0.064(3) 0.046(2) 0.037(2) -0.0034(17) 0.0011(18) -0.0147(19)
O4 0.125(5) 0.059(3) 0.048(3) -0.002(2) -0.013(3) -0.006(3)
O5 0.107(4) 0.056(3) 0.095(4) -0.023(3) 0.041(3) 0.016(3)

loop_
_atom_type_symbol
_atom_type_description
_atom_type_scat_dispersion_real
_atom_type_scat_dispersion_imag
_atom_type_scat_source
C C 0.0033 0.0016 'International Tables Vol C Tables 4.2.6.8 and 6.1.1.4'
H H 0.0000 0.0000 'International Tables Vol C Tables 4.2.6.8 and 6.1.1.4'
N N 0.0061 0.0033 'International Tables Vol C Tables 4.2.6.8 and 6.1.1.4'
O O 0.0106 0.0060 'International Tables Vol C Tables 4.2.6.8 and 6.1.1.4'
Dy Dy -0.1892 4.4098 'International Tables Vol C Tables 4.2.6.8 and 6.1.1.4'
W W -0.8490 6.8722 'International Tables Vol C Tables 4.2.6.8 and 6.1.1.4'

loop_
_geom_angle_atom_site_label_1
_geom_angle_atom_site_label_2
_geom_angle_atom_site_label_3
_geom_angle
_geom_angle_site_symmetry_1
_geom_angle_site_symmetry_3
C1 W1 C5 144.59(13) . .
C1 W1 C6 142.35(14) . .
C5 W1 C6 71.39(13) . .
C1 W1 C4 110.33(15) . .
C5 W1 C4 81.14(15) . .
C6 W1 C4 79.35(15) . .
C1 W1 C3 77.01(14) . .
C5 W1 C3 74.42(14) . .
C6 W1 C3 118.59(14) . .
C4 W1 C3 141.64(15) . .
C1 W1 C8 72.68(13) . .
C5 W1 C8 142.03(13) . .
C6 W1 C8 75.07(14) . .
C4 W1 C8 75.63(14) . .
C3 W1 C8 139.33(14) . .
C1 W1 C2 75.95(14) . .
C5 W1 C2 76.50(14) . .
C6 W1 C2 139.35(14) . .
C4 W1 C2 71.57(14) . .
C3 W1 C2 74.24(14) . .
C8 W1 C2 122.15(14) . .
C1 W1 C7 80.27(14) . .
C5 W1 C7 109.94(15) . .
C6 W1 C7 73.62(14) . .
C4 W1 C7 145.02(14) . .
C3 W1 C7 72.40(14) . .
C8 W1 C7 76.25(14) . .
C2 W1 C7 142.48(14) . .
N1 C1 W1 176.8(3) . .
C1 N1 Dy 171.6(3) . .
N2 C2 W1 179.0(4) . .
N3 C3 W1 178.1(4) . .
N4 C4 W1 178.9(4) . .
N5 C5 W1 177.2(3) . .
C5 N5 Dy 169.8(3) . 4_575
N6 C6 W1 177.5(3) . .
N7 C7 W1 179.5(4) . .
N8 C8 W1 179.2(4) . .
O51 Dy O41 89.23(10) . .
O51 Dy O61 76.53(10) . .
O41 Dy O61 140.97(10) . .
O51 Dy O31 139.83(9) . .
O41 Dy O31 75.94(9) . .
O61 Dy O31 136.06(9) . .
O51 Dy N5 69.54(10) . 4_676
O41 Dy N5 70.40(10) . 4_676
O61 Dy N5 70.57(11) . 4_676
O31 Dy N5 134.71(10) . 4_676
O51 Dy N1 70.25(10) . .
O41 Dy N1 73.15(10) . .
O61 Dy N1 131.66(10) . .
O31 Dy N1 69.75(9) . .
N5 Dy N1 125.01(10) 4_676 .
O51 Dy N11 141.61(10) . .
O41 Dy N11 78.95(10) . .
O61 Dy N11 89.96(10) . .
O31 Dy N11 72.44(10) . .
N5 Dy N11 72.09(10) 4_676 .
N1 Dy N11 137.21(10) . .
O51 Dy N12 137.59(10) . .
O41 Dy N12 133.17(10) . .
O61 Dy N12 69.60(10) . .
O31 Dy N12 66.48(10) . .
N5 Dy N12 119.30(11) 4_676 .
N1 Dy N12 115.69(10) . .
N11 Dy N12 64.10(10) . .
O51 Dy N13 80.06(10) . .
O41 Dy N13 144.87(10) . .
O61 Dy N13 68.70(10) . .
O31 Dy N13 90.92(10) . .
N5 Dy N13 133.55(10) 4_676 .
N1 Dy N13 71.74(10) . .
N11 Dy N13 128.41(10) . .
N12 Dy N13 64.48(10) . .
C11 N11 C15 118.1(3) . .
C11 N11 Dy 121.3(2) . .
C15 N11 Dy 120.5(2) . .
C16 N12 C20 118.1(3) . .
C16 N12 Dy 120.2(2) . .
C20 N12 Dy 120.3(2) . .
C25 N13 C21 117.9(3) . .
C25 N13 Dy 120.3(3) . .
C21 N13 Dy 119.5(2) . .
N11 C11 C12 123.3(4) . .
N11 C11 H11 118.3 . .
C12 C11 H11 118.3 . .
C13 C12 C11 118.4(4) . .
C13 C12 H12 120.8 . .
C11 C12 H12 120.8 . .
C12 C13 C14 119.4(4) . .
C12 C13 H13 120.3 . .
C14 C13 H13 120.3 . .
C13 C14 C15 119.5(4) . .
C13 C14 H14 120.2 . .
C15 C14 H14 120.2 . .
N11 C15 C14 121.3(4) . .
N11 C15 C16 117.2(3) . .
C14 C15 C16 121.5(4) . .
N12 C16 C17 121.9(4) . .
N12 C16 C15 115.6(3) . .
C17 C16 C15 122.4(4) . .
C18 C17 C16 119.2(4) . .
C18 C17 H17 120.4 . .
C16 C17 H17 120.4 . .
C17 C18 C19 119.3(4) . .
C17 C18 H18 120.3 . .
C19 C18 H18 120.3 . .
C18 C19 C20 119.0(4) . .
C18 C19 H19 120.5 . .
C20 C19 H19 120.5 . .
N12 C20 C19 122.2(4) . .
N12 C20 C21 116.1(3) . .
C19 C20 C21 121.7(4) . .
N13 C21 C22 121.8(4) . .
N13 C21 C20 116.4(3) . .
C22 C21 C20 121.8(4) . .
C23 C22 C21 120.0(4) . .
C23 C22 H22 120.0 . .
C21 C22 H22 120.0 . .
C22 C23 C24 118.7(4) . .
C22 C23 H23 120.7 . .
C24 C23 H23 120.7 . .
C23 C24 C25 119.0(4) . .
C23 C24 H24 120.5 . .
C25 C24 H24 120.5 . .
N13 C25 C24 122.7(4) . .
N13 C25 H25 118.7 . .
C24 C25 H25 118.7 . .
C32 O31 Dy 134.7(2) . .
O31 C32 N33 123.9(4) . .
O31 C32 H32 118.1 . .
N33 C32 H32 118.1 . .
C32 N33 C35 121.9(3) . .
C32 N33 C34 122.0(4) . .
C35 N33 C34 116.0(3) . .
N33 C34 H34A 109.5 . .
N33 C34 H34B 109.5 . .
H34A C34 H34B 109.5 . .
N33 C34 H34C 109.5 . .
H34A C34 H34C 109.5 . .
H34B C34 H34C 109.5 . .
N33 C35 H35A 109.5 . .
N33 C35 H35B 109.5 . .
H35A C35 H35B 109.5 . .
N33 C35 H35C 109.5 . .
H35A C35 H35C 109.5 . .
H35B C35 H35C 109.5 . .
C42 O41 Dy 140.3(3) . .
O41 C42 N43 125.6(4) . .
O41 C42 H42 117.2 . .
N43 C42 H42 117.2 . .
C42 N43 C44 120.9(4) . .
C42 N43 C45 122.6(4) . .
C44 N43 C45 116.6(4) . .
N43 C44 H44A 109.5 . .
N43 C44 H44B 109.5 . .
H44A C44 H44B 109.5 . .
N43 C44 H44C 109.5 . .
H44A C44 H44C 109.5 . .
H44B C44 H44C 109.5 . .
N43 C45 H45A 109.5 . .
N43 C45 H45B 109.5 . .
H45A C45 H45B 109.5 . .
N43 C45 H45C 109.5 . .
H45A C45 H45C 109.5 . .
H45B C45 H45C 109.5 . .
C52A O51 Dy 141.2(4) . .
C52B O51 Dy 158.2(8) . .
O51 C52A N53A 122.9(6) . .
O51 C52A H52 118.5 . .
N53A C52A H52 118.5 . .
C52A N53A C55 123.2(6) . .
C52A N53A C54A 122.0(6) . .
C55 N53A C54A 114.8(6) . .
N53A C54A O6B 143.0(7) . .
O51 C52B N53B 124.8(16) . .
C52B N53B C55 122.9(13) . .
C52B N53B C54B 120.0(14) . .
C55 N53B C54B 116.9(12) . .
C62 O61 Dy 140.5(3) . .
O61 C62 N63 128.0(5) . .
O61 C62 H62 116.0 . .
N63 C62 H62 116.0 . .
C62 N63 C65 120.4(5) . .
C62 N63 C64 124.1(5) . .
C65 N63 C64 115.1(5) . .
N63 C64 H64A 109.5 . .
N63 C64 H64B 109.5 . .
H64A C64 H64B 109.5 . .
N63 C64 H64C 109.5 . .
H64A C64 H64C 109.5 . .
H64B C64 H64C 109.5 . .
N63 C65 H65A 109.5 . .
N63 C65 H65B 109.5 . .
H65A C65 H65B 109.5 . .
N63 C65 H65C 109.5 . .
H65A C65 H65C 109.5 . .
H65B C65 H65C 109.5 . .
C72 O71 H71 109.5 . .
O71 C72 C73 117.4(6) . .
O71 C72 H72A 108.0 . .
C73 C72 H72A 108.0 . .
O71 C72 H72B 108.0 . .
C73 C72 H72B 108.0 . .
H72A C72 H72B 107.2 . .
C72 C73 H73A 109.5 . .
C72 C73 H73B 109.5 . .
H73A C73 H73B 109.5 . .
C72 C73 H73C 109.5 . .
H73A C73 H73C 109.5 . .
H73B C73 H73C 109.5 . .

loop_
_geom_bond_atom_site_label_1
_geom_bond_atom_site_label_2
_geom_bond_distance
_geom_bond_site_symmetry_2
W1 C1 2.172(4) .
W1 C5 2.173(4) .
W1 C6 2.174(4) .
W1 C4 2.190(4) .
W1 C3 2.193(4) .
W1 C8 2.203(4) .
W1 C2 2.206(4) .
W1 C7 2.207(4) .
C1 N1 1.157(5) .
N1 Dy 2.542(3) .
C2 N2 1.162(5) .
C3 N3 1.154(5) .
C4 N4 1.156(5) .
C5 N5 1.162(5) .
N5 Dy 2.520(3) 4_575
C6 N6 1.159(5) .
C7 N7 1.161(5) .
C8 N8 1.165(5) .
Dy O51 2.392(3) .
Dy O41 2.398(3) .
Dy O61 2.407(3) .
Dy O31 2.415(3) .
Dy N5 2.520(3) 4_676
Dy N11 2.554(3) .
Dy N12 2.566(3) .
Dy N13 2.569(3) .
N11 C11 1.357(5) .
N11 C15 1.365(5) .
N12 C16 1.363(5) .
N12 C20 1.363(5) .
N13 C25 1.351(5) .
N13 C21 1.369(5) .
C11 C12 1.389(5) .
C11 H11 0.9300 .
C12 C13 1.387(7) .
C12 H12 0.9300 .
C13 C14 1.395(7) .
C13 H13 0.9300 .
C14 C15 1.398(5) .
C14 H14 0.9300 .
C15 C16 1.497(6) .
C16 C17 1.412(6) .
C17 C18 1.382(7) .
C17 H17 0.9300 .
C18 C19 1.395(6) .
C18 H18 0.9300 .
C19 C20 1.405(6) .
C19 H19 0.9300 .
C20 C21 1.494(6) .
C21 C22 1.399(5) .
C22 C23 1.383(6) .
C22 H22 0.9300 .
C23 C24 1.394(7) .
C23 H23 0.9300 .
C24 C25 1.405(6) .
C24 H24 0.9300 .
C25 H25 0.9300 .
O31 C32 1.264(5) .
C32 N33 1.338(5) .
C32 H32 0.9300 .
N33 C35 1.475(6) .
N33 C34 1.479(5) .
C34 H34A 0.9600 .
C34 H34B 0.9600 .
C34 H34C 0.9600 .
C35 H35A 0.9600 .
C35 H35B 0.9600 .
C35 H35C 0.9600 .
O41 C42 1.254(5) .
C42 N43 1.318(5) .
C42 H42 0.9300 .
N43 C44 1.461(6) .
N43 C45 1.482(6) .
C44 H44A 0.9600 .
C44 H44B 0.9600 .
C44 H44C 0.9600 .
C45 H45A 0.9600 .
C45 H45B 0.9600 .
C45 H45C 0.9600 .
O51 C52A 1.230(7) .
O51 C52B 1.24(2) .
C52A N53A 1.348(8) .
C52A H52 0.9300 .
N53A C55 1.465(7) .
N53A C54A 1.485(10) .
C54A O6B 1.811(15) .
C52B N53B 1.385(15) .
N53B C55 1.408(12) .
N53B C54B 1.455(16) .
O61 C62 1.245(5) .
C62 N63 1.310(6) .
C62 H62 0.9300 .
N63 C65 1.406(9) .
N63 C64 1.478(8) .
C64 H64A 0.9600 .
C64 H64B 0.9600 .
C64 H64C 0.9600 .
C65 H65A 0.9600 .
C65 H65B 0.9600 .
C65 H65C 0.9600 .
O71 C72 1.392(8) .
O71 H71 0.8200 .
C72 C73 1.471(9) .
C72 H72A 0.9700 .
C72 H72B 0.9700 .
C73 H73A 0.9600 .
C73 H73B 0.9600 .
C73 H73C 0.9600 .
